data_2238486
loop_
_publ_author_name
'Zhang, Qiurong'
'Zhou, Guangqiang'
'He, Peng'
'Chen, Xuebin'
'Liu, Hongmin'

_publ_section_title
;
 1,2:1',2'-Di-<i>O</i>-isopropylidenedifuranose-C12 higher carbon sugar
;
_journal_coeditor_code HB7100
_journal_issue 9
_journal_name_full 'Acta Crystallographica Section E'
_journal_page_first o1399
_journal_paper_doi 10.1107/S1600536813021776
_journal_volume 69
_journal_year 2013
_chemical_formula_moiety 'C18 H28 O8'
_chemical_formula_sum 'C18 H28 O8'
_chemical_formula_weight 372.40
_chemical_name_common
;
1,2:1',2'-Di-<i>O</i>-isopropylidenedifuranose
;
_chemical_name_systematic
6-{5-Ethyl-6-hydroxy-2,2-dimethyltetrahydro-2<i>H</i>-furo[2,3-<i>d</i>][1,3]dioxol-6a-yl}-5-ethylidene-2,2-dimethyl-tetrahydro-2<i>H</i>-furo[2,3-<i>d</i>][1,3]dioxol-6-ol
_space_group_crystal_system orthorhombic
_space_group_IT_number 18
_space_group_name_Hall 'P 2 2ab'
_space_group_name_H-M_alt 'P 21 21 2'
_symmetry_space_group_name_Hall 'P 2 2ab'
_symmetry_space_group_name_H-M 'P 21 21 2'
_atom_sites_solution_hydrogens geom
_atom_sites_solution_primary direct
_atom_sites_solution_secondary difmap
_audit_creation_method
;
  Olex2 1.2-ac2
  (compiled 2012.03.06 svn.r2239, GUI svn.r4109)
;
_cell_angle_alpha 90.00
_cell_angle_beta 90.00
_cell_angle_gamma 90.00
_cell_formula_units_Z 4
_cell_length_a 21.5802(6)
_cell_length_b 15.3758(4)
_cell_length_c 5.73626(14)
_cell_measurement_reflns_used 3059
_cell_measurement_temperature 291(2)
_cell_measurement_theta_max 66.94
_cell_measurement_theta_min 2.87
_cell_volume 1903.36(9)
_computing_cell_refinement 'CrysAlis PRO (Agilent, 2011)'
_computing_data_collection 'CrysAlis PRO (Agilent, 2011)'
_computing_data_reduction 'CrysAlis PRO (Agilent, 2011)'
_computing_molecular_graphics 'OLEX2 (Dolomanov <i>et al.</i>, 2009)'
_computing_publication_material 'OLEX2 (Dolomanov <i>et al.</i>, 2009)'
_computing_structure_refinement 'SHELXL97 (Sheldrick, 2008)'
_computing_structure_solution 'SHELXS97 (Sheldrick, 2008)'
_diffrn_ambient_temperature 291(2)
_diffrn_detector_area_resol_mean 0
_diffrn_measured_fraction_theta_full 1.000
_diffrn_measured_fraction_theta_max 1.000
_diffrn_measurement_device_type 'Agilent Xcalibur (Eos, Gemini)'
_diffrn_measurement_method '\w scans'
_diffrn_radiation_monochromator graphite
_diffrn_radiation_source 'fine-focus sealed tube'
_diffrn_radiation_type CuK\a
_diffrn_radiation_wavelength 1.54184
_diffrn_reflns_av_R_equivalents 0.0261
_diffrn_reflns_av_sigmaI/netI 0.0317
_diffrn_reflns_limit_h_max 25
_diffrn_reflns_limit_h_min -24
_diffrn_reflns_limit_k_max 17
_diffrn_reflns_limit_k_min -18
_diffrn_reflns_limit_l_max 6
_diffrn_reflns_limit_l_min -4
_diffrn_reflns_number 7406
_diffrn_reflns_theta_full 67.05
_diffrn_reflns_theta_max 67.05
_diffrn_reflns_theta_min 3.53
_diffrn_standards_decay_% 0
_diffrn_standards_interval_count 0
_diffrn_standards_interval_time 0
_diffrn_standards_number 0
_exptl_absorpt_coefficient_mu 0.855
_exptl_absorpt_correction_T_max 0.8147
_exptl_absorpt_correction_T_min 0.7958
_exptl_absorpt_correction_type multi-scan
_exptl_absorpt_process_details '(SADABS; Sheldrick, 1996)'
_exptl_crystal_colour colourless
_exptl_crystal_density_diffrn 1.300
_exptl_crystal_density_method 'not measured'
_exptl_crystal_description prism
_exptl_crystal_F_000 800
_exptl_crystal_size_max 0.28
_exptl_crystal_size_mid 0.25
_exptl_crystal_size_min 0.25
_refine_diff_density_max 0.177
_refine_diff_density_min -0.142
_refine_ls_abs_structure_details none
_refine_ls_extinction_coef 0.0064(4)
_refine_ls_extinction_expression Fc^*^=kFc[1+0.001xFc^2^\l^3^/sin(2\q)]^-1/4^
_refine_ls_extinction_method 'SHELXL97 (Sheldrick, 2008)'
_refine_ls_goodness_of_fit_ref 1.048
_refine_ls_hydrogen_treatment mixed
_refine_ls_matrix_type full
_refine_ls_number_parameters 262
_refine_ls_number_reflns 3407
_refine_ls_number_restraints 0
_refine_ls_restrained_S_all 1.048
_refine_ls_R_factor_all 0.0416
_refine_ls_R_factor_gt 0.0371
_refine_ls_shift/su_max 0.000
_refine_ls_shift/su_mean 0.000
_refine_ls_structure_factor_coef Fsqd
_refine_ls_weighting_details 'calc w=1/[\s^2^(Fo^2^)+(0.0493P)^2^+0.1435P] where P=(Fo^2^+2Fc^2^)/3'
_refine_ls_weighting_scheme calc
_refine_ls_wR_factor_gt 0.0940
_refine_ls_wR_factor_ref 0.0986
_reflns_number_gt 3079
_reflns_number_total 3407
_reflns_threshold_expression I>2\s(I)
_cod_data_source_file hb7100.cif
_cod_data_source_block I
_cod_original_cell_volume 1903.37(8)
_cod_database_code 2238486
_cod_database_fobs_code 2238486

loop_
_space_group_symop_id
_space_group_symop_operation_xyz
1 'x, y, z'
2 '-x, -y, z'
3 'x+1/2, -y+1/2, -z'
4 '-x+1/2, y+1/2, -z'

loop_
_atom_site_type_symbol
_atom_site_label
_atom_site_fract_x
_atom_site_fract_y
_atom_site_fract_z
_atom_site_U_iso_or_equiv
_atom_site_adp_type
_atom_site_calc_flag
_atom_site_refinement_flags
_atom_site_occupancy
_atom_site_symmetry_multiplicity
O O1 0.67974(7) 0.17289(11) 0.8701(3) 0.0581(4) Uani d . 1 1
O O1' 0.43970(8) 0.11163(12) 0.6552(3) 0.0671(5) Uani d . 1 1
O O2 0.63054(6) 0.23737(9) 0.5648(2) 0.0418(3) Uani d . 1 1
O O2' 0.48323(7) 0.15439(10) 0.9957(3) 0.0589(4) Uani d . 1 1
O O3 0.66664(9) 0.40182(11) 0.5529(3) 0.0587(4) Uani d . 1 1
O O3' 0.53146(7) 0.31495(9) 1.0267(2) 0.0484(3) Uani d . 1 1
O O4 0.69581(7) 0.31202(12) 1.0229(3) 0.0659(5) Uani d . 1 1
O O4' 0.48425(7) 0.23484(9) 0.4771(2) 0.0520(3) Uani d . 1 1
C C1 0.65181(9) 0.24742(14) 0.9636(4) 0.0496(5) Uani d . 1 1
H H1 0.6260 0.2325 1.0984 0.060 Uiso calc R 1 1
C C1' 0.49427(10) 0.15364(13) 0.5914(4) 0.0506(5) Uani d . 1 1
H H1' 0.5199 0.1155 0.4944 0.061 Uiso calc R 1 1
C C2 0.61210(9) 0.28500(12) 0.7651(3) 0.0402(4) Uani d . 1 1
C C2' 0.52685(9) 0.17335(13) 0.8211(3) 0.0436(4) Uani d . 1 1
H H2' 0.5644 0.1382 0.8392 0.052 Uiso calc R 1 1
C C3 0.63097(9) 0.38264(13) 0.7514(3) 0.0440(4) Uani d . 1 1
H H3A 0.5938 0.4192 0.7538 0.053 Uiso calc R 1 1
C C3' 0.54226(9) 0.27154(13) 0.8134(3) 0.0398(4) Uani d . 1 1
C C4 0.66772(10) 0.39550(15) 0.9764(4) 0.0522(5) Uani d . 1 1
H H4 0.6386 0.4087 1.1025 0.063 Uiso calc R 1 1
C C4' 0.49988(9) 0.30348(13) 0.6225(3) 0.0430(4) Uani d . 1 1
C C5 0.71713(12) 0.4649(2) 0.9732(5) 0.0689(7) Uani d . 1 1
C C5' 0.47675(10) 0.38174(15) 0.5919(4) 0.0528(5) Uani d . 1 1
C C6 0.69055(13) 0.55472(19) 0.9364(6) 0.0798(8) Uani d . 1 1
H H6A 0.6581 0.5649 1.0476 0.120 Uiso calc R 1 1
H H6B 0.6741 0.5591 0.7814 0.120 Uiso calc R 1 1
H H6C 0.7226 0.5973 0.9570 0.120 Uiso calc R 1 1
C C6' 0.43255(12) 0.40709(18) 0.4031(5) 0.0679(7) Uani d . 1 1
H H6'A 0.4021 0.4463 0.4648 0.102 Uiso calc R 1 1
H H6'B 0.4124 0.3560 0.3437 0.102 Uiso calc R 1 1
H H6'C 0.4548 0.4352 0.2794 0.102 Uiso calc R 1 1
C C7 0.68335(10) 0.18190(16) 0.6219(4) 0.0544(5) Uani d . 1 1
C C7' 0.42493(10) 0.13080(15) 0.8936(4) 0.0561(6) Uani d . 1 1
C C8 0.74382(10) 0.2237(2) 0.5493(5) 0.0704(7) Uani d . 1 1
H H8A 0.7776 0.1860 0.5890 0.106 Uiso calc R 1 1
H H8B 0.7486 0.2782 0.6288 0.106 Uiso calc R 1 1
H H8C 0.7436 0.2335 0.3840 0.106 Uiso calc R 1 1
C C8' 0.40403(12) 0.04898(16) 1.0145(6) 0.0737(8) Uani d . 1 1
H H8'A 0.4364 0.0063 1.0071 0.111 Uiso calc R 1 1
H H8'B 0.3676 0.0268 0.9390 0.111 Uiso calc R 1 1
H H8'C 0.3948 0.0617 1.1746 0.111 Uiso calc R 1 1
C C9 0.67296(12) 0.09468(15) 0.5109(5) 0.0677(7) Uani d . 1 1
H H9A 0.6340 0.0715 0.5621 0.101 Uiso calc R 1 1
H H9B 0.7057 0.0558 0.5552 0.101 Uiso calc R 1 1
H H9C 0.6725 0.1010 0.3444 0.101 Uiso calc R 1 1
C C9' 0.37906(14) 0.2033(2) 0.9154(7) 0.0895(10) Uani d . 1 1
H H9'A 0.3409 0.1868 0.8420 0.134 Uiso calc R 1 1
H H9'B 0.3952 0.2545 0.8408 0.134 Uiso calc R 1 1
H H9'C 0.3717 0.2153 1.0772 0.134 Uiso calc R 1 1
H H5' 0.4875(10) 0.4262(15) 0.710(4) 0.053(6) Uiso d . 1 1
H H3' 0.5069(12) 0.2890(17) 1.101(5) 0.058(7) Uiso d . 1 1
H H3 0.6667(15) 0.360(2) 0.465(7) 0.098(11) Uiso d . 1 1
H H5A 0.7420(12) 0.4587(17) 1.114(5) 0.062(7) Uiso d . 1 1
H H5B 0.7476(13) 0.4461(19) 0.861(6) 0.073(9) Uiso d . 1 1

loop_
_atom_site_aniso_label
_atom_site_aniso_U_11
_atom_site_aniso_U_22
_atom_site_aniso_U_33
_atom_site_aniso_U_12
_atom_site_aniso_U_13
_atom_site_aniso_U_23
O1 0.0578(8) 0.0739(10) 0.0424(8) 0.0150(7) -0.0015(7) 0.0186(7)
O1' 0.0701(10) 0.0719(10) 0.0592(10) -0.0228(8) -0.0003(8) -0.0176(9)
O2 0.0427(6) 0.0527(7) 0.0299(6) 0.0081(5) -0.0010(5) 0.0049(6)
O2' 0.0650(9) 0.0692(9) 0.0425(8) -0.0251(7) 0.0092(7) -0.0090(7)
O3 0.0817(11) 0.0624(9) 0.0319(8) -0.0183(8) 0.0031(8) 0.0065(7)
O3' 0.0597(8) 0.0523(7) 0.0330(7) -0.0070(7) 0.0067(7) -0.0056(6)
O4 0.0618(9) 0.0881(11) 0.0478(9) -0.0116(8) -0.0254(8) 0.0167(9)
O4' 0.0642(8) 0.0547(8) 0.0370(7) 0.0048(6) -0.0076(7) -0.0093(6)
C1 0.0485(10) 0.0668(12) 0.0334(10) -0.0007(9) -0.0060(8) 0.0112(9)
C1' 0.0598(11) 0.0494(10) 0.0426(11) -0.0011(9) 0.0042(10) -0.0135(8)
C2 0.0438(9) 0.0489(10) 0.0279(8) -0.0001(8) -0.0022(8) 0.0044(7)
C2' 0.0465(10) 0.0446(10) 0.0396(10) -0.0009(8) 0.0041(8) -0.0010(8)
C3 0.0470(10) 0.0539(10) 0.0311(9) -0.0067(8) -0.0039(8) 0.0044(9)
C3' 0.0451(10) 0.0434(9) 0.0310(9) -0.0013(8) 0.0014(7) -0.0023(8)
C4 0.0516(11) 0.0718(13) 0.0334(10) -0.0135(10) -0.0070(9) 0.0048(10)
C4' 0.0397(9) 0.0521(11) 0.0371(9) -0.0013(8) 0.0010(8) -0.0058(8)
C5 0.0569(13) 0.1004(19) 0.0494(14) -0.0283(13) -0.0095(12) -0.0036(14)
C5' 0.0528(11) 0.0533(11) 0.0525(12) 0.0079(9) -0.0060(10) -0.0030(10)
C6 0.0788(16) 0.0816(18) 0.079(2) -0.0332(14) 0.0106(16) -0.0152(15)
C6' 0.0632(13) 0.0748(16) 0.0657(16) 0.0218(12) -0.0114(12) 0.0000(13)
C7 0.0501(11) 0.0722(14) 0.0408(11) 0.0182(10) 0.0019(9) 0.0149(10)
C7' 0.0547(11) 0.0557(12) 0.0579(13) -0.0105(10) 0.0084(11) -0.0128(11)
C8 0.0471(11) 0.1052(19) 0.0590(15) 0.0145(12) 0.0032(11) 0.0242(15)
C8' 0.0734(15) 0.0600(13) 0.088(2) -0.0209(11) 0.0128(15) -0.0109(14)
C9 0.0784(15) 0.0659(14) 0.0587(15) 0.0272(12) 0.0125(13) 0.0090(12)
C9' 0.0757(17) 0.0783(18) 0.114(3) 0.0070(14) 0.0291(19) 0.0034(18)

loop_
_atom_type_symbol
_atom_type_description
_atom_type_scat_dispersion_real
_atom_type_scat_dispersion_imag
_atom_type_scat_source
C C 0.0181 0.0091 'International Tables Vol C Tables 4.2.6.8 and 6.1.1.4'
H H 0.0000 0.0000 'International Tables Vol C Tables 4.2.6.8 and 6.1.1.4'
O O 0.0492 0.0322 'International Tables Vol C Tables 4.2.6.8 and 6.1.1.4'

loop_
_geom_angle_atom_site_label_1
_geom_angle_atom_site_label_2
_geom_angle_atom_site_label_3
_geom_angle
C1 O1 C7 108.93(17)
C1' O1' C7' 110.09(16)
C2 O2 C7 109.79(14)
C2' O2' C7' 110.41(16)
C3 O3 H3 109(2)
C3' O3' H3' 109.9(19)
C1 O4 C4 107.33(15)
C4' O4' C1' 110.65(15)
O1 C1 O4 112.17(17)
O1 C1 C2 105.30(17)
O4 C1 C2 106.74(16)
O1 C1 H1 110.8
O4 C1 H1 110.8
C2 C1 H1 110.8
O1' C1' O4' 113.50(18)
O1' C1' C2' 104.77(17)
O4' C1' C2' 107.05(16)
O1' C1' H1' 110.4
O4' C1' H1' 110.4
C2' C1' H1' 110.4
O2 C2 C1 104.42(15)
O2 C2 C3' 110.43(15)
C1 C2 C3' 111.12(15)
O2 C2 C3 112.52(15)
C1 C2 C3 104.71(15)
C3' C2 C3 113.14(16)
O2' C2' C1' 105.43(16)
O2' C2' C3' 111.52(16)
C1' C2' C3' 105.59(16)
O2' C2' H2' 111.3
C1' C2' H2' 111.3
C3' C2' H2' 111.3
O3 C3 C4 111.89(16)
O3 C3 C2 112.73(17)
C4 C3 C2 102.58(16)
O3 C3 H3A 109.8
C4 C3 H3A 109.8
C2 C3 H3A 109.8
O3' C3' C4' 112.00(15)
O3' C3' C2 104.63(15)
C4' C3' C2 114.66(15)
O3' C3' C2' 113.63(16)
C4' C3' C2' 102.01(15)
C2 C3' C2' 110.20(15)
O4 C4 C5 109.52(19)
O4 C4 C3 104.99(17)
C5 C4 C3 116.62(19)
O4 C4 H4 108.5
C5 C4 H4 108.5
C3 C4 H4 108.5
C5' C4' O4' 121.58(19)
C5' C4' C3' 128.69(19)
O4' C4' C3' 109.65(16)
C4 C5 C6 112.3(2)
C4 C5 H5A 108.0(16)
C6 C5 H5A 114.4(16)
C4 C5 H5B 106.1(18)
C6 C5 H5B 116.1(19)
H5A C5 H5B 99(2)
C4' C5' C6' 125.3(2)
C4' C5' H5' 116.9(14)
C6' C5' H5' 117.7(14)
C5 C6 H6A 109.5
C5 C6 H6B 109.5
H6A C6 H6B 109.5
C5 C6 H6C 109.5
H6A C6 H6C 109.5
H6B C6 H6C 109.5
C5' C6' H6'A 109.5
C5' C6' H6'B 109.5
H6'A C6' H6'B 109.5
C5' C6' H6'C 109.5
H6'A C6' H6'C 109.5
H6'B C6' H6'C 109.5
O1 C7 O2 103.70(17)
O1 C7 C9 109.1(2)
O2 C7 C9 108.06(19)
O1 C7 C8 111.2(2)
O2 C7 C8 111.28(18)
C9 C7 C8 113.0(2)
O1' C7' O2' 104.26(17)
O1' C7' C9' 112.3(3)
O2' C7' C9' 110.9(2)
O1' C7' C8' 109.5(2)
O2' C7' C8' 106.6(2)
C9' C7' C8' 112.7(2)
C7 C8 H8A 109.5
C7 C8 H8B 109.5
H8A C8 H8B 109.5
C7 C8 H8C 109.5
H8A C8 H8C 109.5
H8B C8 H8C 109.5
C7' C8' H8'A 109.5
C7' C8' H8'B 109.5
H8'A C8' H8'B 109.5
C7' C8' H8'C 109.5
H8'A C8' H8'C 109.5
H8'B C8' H8'C 109.5
C7 C9 H9A 109.5
C7 C9 H9B 109.5
H9A C9 H9B 109.5
C7 C9 H9C 109.5
H9A C9 H9C 109.5
H9B C9 H9C 109.5
C7' C9' H9'A 109.5
C7' C9' H9'B 109.5
H9'A C9' H9'B 109.5
C7' C9' H9'C 109.5
H9'A C9' H9'C 109.5
H9'B C9' H9'C 109.5

loop_
_geom_bond_atom_site_label_1
_geom_bond_atom_site_label_2
_geom_bond_distance
O1 C1 1.401(3)
O1 C7 1.433(3)
O1' C1' 1.392(3)
O1' C7' 1.434(3)
O2 C2 1.420(2)
O2 C7 1.461(2)
O2' C2' 1.405(2)
O2' C7' 1.435(3)
O3 C3 1.406(2)
O3 H3 0.82(4)
O3' C3' 1.413(2)
O3' H3' 0.79(3)
O4 C1 1.416(3)
O4 C4 1.444(3)
O4' C4' 1.387(2)
O4' C1' 1.427(3)
C1 C2 1.538(3)
C1 H1 0.9800
C1' C2' 1.524(3)
C1' H1' 0.9800
C2 C3' 1.546(3)
C2 C3 1.557(3)
C2' C3' 1.547(3)
C2' H2' 0.9800
C3 C4 1.528(3)
C3 H3A 0.9800
C3' C4' 1.509(3)
C4 C5 1.508(3)
C4 H4 0.9800
C4' C5' 1.315(3)
C5 C6 1.510(4)
C5 H5A 0.98(3)
C5 H5B 0.96(3)
C5' C6' 1.495(3)
C5' H5' 0.99(2)
C6 H6A 0.9600
C6 H6B 0.9600
C6 H6C 0.9600
C6' H6'A 0.9600
C6' H6'B 0.9600
C6' H6'C 0.9600
C7 C9 1.501(4)
C7 C8 1.513(3)
C7' C9' 1.496(4)
C7' C8' 1.506(4)
C8 H8A 0.9600
C8 H8B 0.9600
C8 H8C 0.9600
C8' H8'A 0.9600
C8' H8'B 0.9600
C8' H8'C 0.9600
C9 H9A 0.9600
C9 H9B 0.9600
C9 H9C 0.9600
C9' H9'A 0.9600
C9' H9'B 0.9600
C9' H9'C 0.9600

loop_
_geom_hbond_atom_site_label_D
_geom_hbond_atom_site_label_H
_geom_hbond_atom_site_label_A
_geom_hbond_site_symmetry_A
_geom_hbond_distance_DH
_geom_hbond_distance_HA
_geom_hbond_distance_DA
_geom_hbond_angle_DHA
O3' H3' O4' 1_556 0.79(3) 2.36(3) 3.038(2) 144(2)
O3' H3' O2' . 0.79(3) 2.22(3) 2.685(2) 119(2)
O3 H3 O2 . 0.82(4) 2.11(3) 2.647(2) 122(3)

loop_
_geom_torsion_atom_site_label_1
_geom_torsion_atom_site_label_2
_geom_torsion_atom_site_label_3
_geom_torsion_atom_site_label_4
_geom_torsion
C7 O1 C1 O4 -90.8(2)
C7 O1 C1 C2 24.9(2)
C4 O4 C1 O1 145.01(18)
C4 O4 C1 C2 30.2(2)
C7' O1' C1' O4' -95.8(2)
C7' O1' C1' C2' 20.6(2)
C4' O4' C1' O1' 107.62(19)
C4' O4' C1' C2' -7.5(2)
C7 O2 C2 C1 -6.9(2)
C7 O2 C2 C3' -126.46(17)
C7 O2 C2 C3 106.07(18)
O1 C1 C2 O2 -10.73(19)
O4 C1 C2 O2 108.66(18)
O1 C1 C2 C3' 108.34(18)
O4 C1 C2 C3' -132.27(17)
O1 C1 C2 C3 -129.19(17)
O4 C1 C2 C3 -9.8(2)
C7' O2' C2' C1' -4.3(2)
C7' O2' C2' C3' 109.84(19)
O1' C1' C2' O2' -9.9(2)
O4' C1' C2' O2' 110.96(17)
O1' C1' C2' C3' -128.03(17)
O4' C1' C2' C3' -7.2(2)
O2 C2 C3 O3 -4.8(2)
C1 C2 C3 O3 107.97(18)
C3' C2 C3 O3 -130.87(17)
O2 C2 C3 C4 -125.35(16)
C1 C2 C3 C4 -12.5(2)
C3' C2 C3 C4 108.61(18)
O2 C2 C3' O3' 174.56(14)
C1 C2 C3' O3' 59.2(2)
C3 C2 C3' O3' -58.30(19)
O2 C2 C3' C4' -62.3(2)
C1 C2 C3' C4' -177.75(17)
C3 C2 C3' C4' 64.8(2)
O2 C2 C3' C2' 52.04(19)
C1 C2 C3' C2' -63.4(2)
C3 C2 C3' C2' 179.19(16)
O2' C2' C3' O3' 24.3(2)
C1' C2' C3' O3' 138.29(16)
O2' C2' C3' C4' -96.47(18)
C1' C2' C3' C4' 17.55(19)
O2' C2' C3' C2 141.33(16)
C1' C2' C3' C2 -104.65(18)
C1 O4 C4 C5 -164.72(19)
C1 O4 C4 C3 -38.8(2)
O3 C3 C4 O4 -90.6(2)
C2 C3 C4 O4 30.5(2)
O3 C3 C4 C5 30.8(3)
C2 C3 C4 C5 151.9(2)
C1' O4' C4' C5' -157.3(2)
C1' O4' C4' C3' 19.9(2)
O3' C3' C4' C5' 32.0(3)
C2 C3' C4' C5' -87.0(3)
C2' C3' C4' C5' 153.9(2)
O3' C3' C4' O4' -144.87(16)
C2 C3' C4' O4' 96.09(19)
C2' C3' C4' O4' -23.00(19)
O4 C4 C5 C6 -177.3(2)
C3 C4 C5 C6 63.7(3)
O4' C4' C5' C6' -0.5(4)
C3' C4' C5' C6' -177.0(2)
C1 O1 C7 O2 -28.9(2)
C1 O1 C7 C9 -143.91(18)
C1 O1 C7 C8 90.7(2)
C2 O2 C7 O1 21.6(2)
C2 O2 C7 C9 137.29(18)
C2 O2 C7 C8 -98.0(2)
C1' O1' C7' O2' -23.2(3)
C1' O1' C7' C9' 97.0(2)
C1' O1' C7' C8' -137.0(2)
C2' O2' C7' O1' 16.3(2)
C2' O2' C7' C9' -104.8(2)
C2' O2' C7' C8' 132.2(2)
